data_1566908
loop_
_publ_author_name
'Wei, Yu-Bai'
'Luo, Dong'
'Xiong, Xiao'
'Huang, Yong-Liang'
'Xie, Mo'
'Lu, Weigang'
'Li, Dan'

_publ_section_title
;
 Biomimetic mimicry of formaldehyde-induced DNA--protein crosslinks in the
 confined space of a metal--organic framework
;
_journal_issue 17
_journal_name_full 'Chemical Science'
_journal_page_first 4813
_journal_page_last 4820
_journal_paper_doi 10.1039/D2SC00188H
_journal_volume 13
_journal_year 2022
_chemical_formula_moiety '0.5(C132 H100 N60 O30 Zn12)'
_chemical_formula_sum 'C66 H50 N30 O15 Zn6'
_chemical_formula_weight 1895.58
_space_group_crystal_system monoclinic
_space_group_IT_number 13
_space_group_name_Hall '-P 2yc'
_space_group_name_H-M_alt 'P 1 2/c 1'
_atom_sites_solution_hydrogens geom
_atom_sites_solution_primary dual
_audit_creation_date 2020-10-10
_audit_creation_method
;
Olex2 1.2-beta
(compiled 2018.05.29 svn.r3508 for OlexSys, GUI svn.r5506)
;
_audit_update_record
;
2021-08-11 deposited with the CCDC.	2022-04-07 downloaded from the CCDC.
;
_cell_angle_alpha 90
_cell_angle_beta 94.526(6)
_cell_angle_gamma 90
_cell_formula_units_Z 2
_cell_length_a 20.5389(19)
_cell_length_b 15.2128(5)
_cell_length_c 21.6422(9)
_cell_measurement_reflns_used 4987
_cell_measurement_temperature 100.00(18)
_cell_measurement_theta_max 68.6560
_cell_measurement_theta_min 3.5260
_cell_volume 6741.1(7)
_computing_cell_refinement 'CrysAlisPro 1.171.39.33c (Rigaku OD, 2017)'
_computing_data_collection 'CrysAlisPro 1.171.39.33c (Rigaku OD, 2017)'
_computing_data_reduction 'CrysAlisPro 1.171.39.33c (Rigaku OD, 2017)'
_computing_molecular_graphics 'Olex2 (Dolomanov et al., 2009)'
_computing_publication_material 'Olex2 (Dolomanov et al., 2009)'
_computing_structure_refinement 'ShelXL (Sheldrick, 2015)'
_computing_structure_solution 'ShelXT (Sheldrick, 2015)'
_diffrn_ambient_environment N~2~
_diffrn_ambient_temperature 100.00(18)
_diffrn_detector 'CCD plate'
_diffrn_measured_fraction_theta_full 0.971
_diffrn_measured_fraction_theta_max 0.971
_diffrn_measurement_details
;
List of Runs (angles in degrees, time in seconds):

  # Type    Start    End  Width  t~exp~   \w     \q     \k     \f   Frames
#--------------------------------------------------------------------------
  1  \w     20.00  55.00   0.50    4.50    --    0.00  71.00 167.00   70
  2  \w    -44.00  -9.00   0.50    4.50    --    0.00 -71.00  37.00   70
  3  \w     37.00  62.00   0.50   40.00    --   90.80 -71.00  37.00   50
  4  \w    118.00 146.00   0.50   40.00    --   90.80  71.00 167.00   56
  5  \w    -20.00  37.00   0.50    4.50    --    0.00  82.00  60.00  114
  6  \w    -26.00  38.00   0.50    4.50    --    0.00  82.00-150.00  128
  7  \w     81.00 179.00   0.50   40.00    --   90.80  82.00 150.00  196
  8  \w     35.00 123.00   0.50   40.00    --   90.80 -77.00  60.00  176
  9  \w     69.00 176.00   0.50   40.00    --   90.80  57.00 -90.00  214
 10  \w     65.00 180.00   0.50   40.00    --   90.80  57.00-120.00  230
 11  \w    136.00 180.00   0.50   40.00    --   90.80  77.00-150.00   88
 12  \w     79.00 104.00   0.50   40.00    --   90.80  77.00-150.00   50
;
_diffrn_measurement_device 'four-circle diffractometer'
_diffrn_measurement_device_type 'XtaLAB AFC12 (RINC): Kappa single'
_diffrn_measurement_method '\w scans'
_diffrn_orient_matrix_type 'CrysAlisPro convention (1999,Acta A55,543-557)'
_diffrn_orient_matrix_UB_11 0.0708825000
_diffrn_orient_matrix_UB_12 -0.0177843000
_diffrn_orient_matrix_UB_13 0.0257733000
_diffrn_orient_matrix_UB_21 -0.0033280000
_diffrn_orient_matrix_UB_22 0.0789871000
_diffrn_orient_matrix_UB_23 0.0441179000
_diffrn_orient_matrix_UB_31 -0.0252285000
_diffrn_orient_matrix_UB_32 -0.0607476000
_diffrn_orient_matrix_UB_33 0.0498320000
_diffrn_radiation_monochromator mirror
_diffrn_radiation_probe x-ray
_diffrn_radiation_type CuK\a
_diffrn_radiation_wavelength 1.54184
_diffrn_reflns_av_R_equivalents 0.0519
_diffrn_reflns_av_unetI/netI 0.0543
_diffrn_reflns_Laue_measured_fraction_full 0.971
_diffrn_reflns_Laue_measured_fraction_max 0.971
_diffrn_reflns_limit_h_max 23
_diffrn_reflns_limit_h_min -22
_diffrn_reflns_limit_k_max 17
_diffrn_reflns_limit_k_min -10
_diffrn_reflns_limit_l_max 25
_diffrn_reflns_limit_l_min -14
_diffrn_reflns_number 31357
_diffrn_reflns_point_group_measured_fraction_full 0.971
_diffrn_reflns_point_group_measured_fraction_max 0.971
_diffrn_reflns_theta_full 63.999
_diffrn_reflns_theta_max 63.999
_diffrn_reflns_theta_min 2.905
_diffrn_source 'Rotating-anode X-ray tube (dual wavelength)'
_diffrn_source_type 'Rigaku (Cu) X-ray DW Source'
_exptl_absorpt_coefficient_mu 1.586
_exptl_absorpt_correction_T_max 1.00000
_exptl_absorpt_correction_T_min 0.37327
_exptl_absorpt_correction_type multi-scan
_exptl_absorpt_process_details
;
CrysAlisPro 1.171.39.33c (Rigaku Oxford Diffraction, 2017)
Empirical absorption correction using spherical harmonics,
 implemented in SCALE3 ABSPACK scaling algorithm.
;
_exptl_crystal_colour 'clear light colourless'
_exptl_crystal_colour_lustre clear
_exptl_crystal_colour_modifier light
_exptl_crystal_colour_primary colourless
_exptl_crystal_density_diffrn 0.934
_exptl_crystal_description plate
_exptl_crystal_F_000 1912
_exptl_crystal_size_max 0.42
_exptl_crystal_size_mid 0.3
_exptl_crystal_size_min 0.05
_refine_diff_density_max 0.898
_refine_diff_density_min -0.420
_refine_diff_density_rms 0.099
_refine_ls_extinction_method none
_refine_ls_goodness_of_fit_ref 1.058
_refine_ls_hydrogen_treatment constr
_refine_ls_matrix_type full
_refine_ls_number_parameters 558
_refine_ls_number_reflns 10879
_refine_ls_number_restraints 817
_refine_ls_restrained_S_all 1.096
_refine_ls_R_factor_all 0.1574
_refine_ls_R_factor_gt 0.1162
_refine_ls_shift/su_max 0.005
_refine_ls_shift/su_mean 0.000
_refine_ls_structure_factor_coef Fsqd
_refine_ls_weighting_details 'w=1/[\s^2^(Fo^2^)+(0.2000P)^2^] where P=(Fo^2^+2Fc^2^)/3'
_refine_ls_weighting_scheme calc
_refine_ls_wR_factor_gt 0.2985
_refine_ls_wR_factor_ref 0.3476
_reflns_Friedel_coverage 0.000
_reflns_number_gt 4706
_reflns_number_total 10879
_reflns_threshold_expression 'I > 2\s(I)'
_cod_data_source_file d2sc00188h2.cif
_cod_data_source_block 5_HCHO_JNU_101
_cod_database_code 1566908
_shelx_shelxl_version_number 2018/3
_shelx_space_group_comment
;
The symmetry employed for this shelxl refinement is uniquely defined
by the following loop, which should always be used as a source of
symmetry information in preference to the above space-group names.
They are only intended as comments.
;
_shelx_estimated_absorpt_t_max 0.925
_shelx_estimated_absorpt_t_min 0.556
_reflns_odcompleteness_completeness 99.13
_reflns_odcompleteness_iscentric 1
_reflns_odcompleteness_theta 63.60
_olex2_refinement_description
;
1. Fixed Uiso
 At 1.2 times of:
  All C(H) groups, All C(H,H) groups, All N(H) groups, All N(H,H) groups
2. Restrained distances
 O7-C13 = C13-O5
 1.22 with sigma of 0.02
 O5-O7
 2.22 with sigma of 0.02
 C19-C13
 1.52 with sigma of 0.02
 O10-C39 = C39-O9
 1.22 with sigma of 0.02
 O6-O8 = O10-O9
 2.22 with sigma of 0.02
 O6-C32 = C32-O8
 1.22 with sigma of 0.02
 O8-O6
 2.22 with sigma of 0.02
 C30-C33
 1.5 with sigma of 0.02
 C36-C39 = C27-C32
 1.52 with sigma of 0.02
 N16-C38 = C29-N15
 1.35 with sigma of 0.02
 N14-C20
 1.35 with sigma of 0.02
 O6-O8
 2.22 with sigma of 0.01
 O8-C32 = C32-O6
 1.22 with sigma of 0.01
 C33-C30
 1.5 with sigma of 0.02
 O7-C19 \\sim C19-O5
 with sigma of 0.02
 C18-C13 \\sim C13-C14
 with sigma of 0.02
 O6-C27 \\sim C27-O8
 with sigma of 0.02
 C28-C32 \\sim C32-C26
 with sigma of 0.02
 C28-N15 \\sim N15-C30
 with sigma of 0.02
 C26-C32 \\sim C32-C28
 with sigma of 0.02
 O8-C27 \\sim C27-O6
 with sigma of 0.02
 C33-N16 \\sim N16-C37
 with sigma of 0.02
 O9-C36 \\sim C36-O10
 with sigma of 0.02
 C35-C39 \\sim C39-C37
 with sigma of 0.02
 C29-C38 \\sim C31-C34
 with sigma of 0.02
 N14-C40 \\sim C40-N13
 with sigma of 0.02
3. Restrained planarity
 O7, C13, O5, C19
 with sigma of 0.01
 C28, C29, C30, N15
 with sigma of 0.01
 O6, O8, C27, C32
 with sigma of 0.01
 C28, C27, C32, C26
 with sigma of 0.01
 C29, C30, C31, C33
 with sigma of 0.01
 O9, O10, C39, C36
 with sigma of 0.01
 C39, C36, C35, C37
 with sigma of 0.01
4. Rigid bond restraints
 O6, O8, C26, C27, C28, C29, C30, C31, C32, N15, O9, O10, C33, C34, C35, C36,
 C37, C38, C39, N16
 with sigma for 1-2 distances of 0.005 and sigma for 1-3 distances of 0.01
 O2, O3, O5, C1, N13, C13, C14, C15, C16, C17, C18, C19, C20, C21, C22, C23,
 C24, C25, N14, O7, C40
 with sigma for 1-2 distances of 0.005 and sigma for 1-3 distances of 0.01
5. Uiso/Uaniso restraints and constraints
O6 \\sim O8 \\sim C26 \\sim C27 \\sim C28 \\sim C29 \\sim C30 \\sim C31 \\sim
C32 \\sim N15 \\sim O9 \\sim O10 \\sim C33 \\sim C34 \\sim C35 \\sim C36 \\sim
C37 \\sim C38 \\sim C39 \\sim N16: within 1.7A with sigma of 0.02 and sigma for
terminal atoms of 0.04
O2 \\sim O3 \\sim O5 \\sim C1 \\sim N13 \\sim C13 \\sim C14 \\sim C15 \\sim C16
\\sim C17 \\sim C18 \\sim C19 \\sim C20 \\sim C21 \\sim C22 \\sim C23 \\sim C24
\\sim C25 \\sim N14 \\sim O7 \\sim C40: within 1.7A with sigma of 0.02 and
sigma for terminal atoms of 0.04
Uanis(O6) \\sim Ueq, Uanis(O8) \\sim Ueq, Uanis(C26) \\sim Ueq, Uanis(C27)
\\sim Ueq, Uanis(C28) \\sim Ueq, Uanis(C29) \\sim Ueq, Uanis(C30) \\sim Ueq,
Uanis(C31) \\sim Ueq, Uanis(C32) \\sim Ueq, Uanis(N15) \\sim Ueq, Uanis(O9)
\\sim Ueq, Uanis(O10) \\sim Ueq, Uanis(C33) \\sim Ueq, Uanis(C34) \\sim Ueq,
Uanis(C35) \\sim Ueq, Uanis(C36) \\sim Ueq, Uanis(C37) \\sim Ueq, Uanis(C38)
\\sim Ueq, Uanis(C39) \\sim Ueq, Uanis(N16) \\sim Ueq: with sigma of 0.03 and
sigma for terminal atoms of 0.1
Uanis(O2) \\sim Ueq, Uanis(O3) \\sim Ueq, Uanis(O5) \\sim Ueq, Uanis(C1) \\sim
Ueq, Uanis(C13) \\sim Ueq, Uanis(C14) \\sim Ueq, Uanis(C15) \\sim Ueq,
Uanis(C16) \\sim Ueq, Uanis(C17) \\sim Ueq, Uanis(C18) \\sim Ueq, Uanis(C19)
\\sim Ueq, Uanis(C20) \\sim Ueq, Uanis(C21) \\sim Ueq, Uanis(C22) \\sim Ueq,
Uanis(C23) \\sim Ueq, Uanis(C24) \\sim Ueq, Uanis(C25) \\sim Ueq, Uanis(O7)
\\sim Ueq, Uanis(N13) \\sim Ueq, Uanis(C40) \\sim Ueq, Uanis(N14) \\sim Ueq:
with sigma of 0.03 and sigma for terminal atoms of 0.1
6. Rigid body (RIGU) restrains
 O6, O8, C26, C27, C28, C29, C30, C31, C32, N15, O9, O10, C33, C34, C35, C36,
 C37, C38, C39, N16
 with sigma for 1-2 distances of 0.001 and sigma for 1-3 distances of 0.001
 N13, C40, N14
 with sigma for 1-2 distances of 0.001 and sigma for 1-3 distances of 0.001
7. Others
 Fixed Sof: O6(0.5) O8(0.5) C26(0.5) H26(0.5) C27(0.5) C28(0.5) H28(0.5)
 C29(0.5) C30(0.5) C31(0.5) H31(0.5) C32(0.5) N15(0.5) H15A(0.5) H15B(0.5)
 O9(0.5) O10(0.5) C33(0.5) C34(0.5) H34(0.5) C35(0.5) H35(0.5) C36(0.5)
 C37(0.5) H37(0.5) C38(0.5) C39(0.5) N16(0.5) H16A(0.5) H16B(0.5)
8.a Secondary CH2 refined with riding coordinates:
 C12(H12C,H12D), C40(H40A,H40B)
8.b Aromatic/amide H refined with riding coordinates:
 C2(H2), C3(H3), N9(H9), C14(H14), C17(H17), C18(H18), C21(H21), C23(H23),
 C24(H24), N14(H14A), C26(H26), C28(H28), C31(H31), C34(H34), C35(H35), C37(H37)
8.c Fitted hexagon refined as free rotating group:
 C7(N10,C8,N11,C9,C10), C14(C15,C16,C17,C18,C19), C20(C21,C22,C23,C24,C25),
 C26(C27,C28,C29,C30,C31), C33(C34,C35,C36,C37,C38)
8.d X=CH2 refined with riding coordinates:
 N5(H5A,H5B), N8(H8A,H8B), N12(H12A,H12B), N15(H15A,H15B), N16(H16A,H16B)
;
_olex2_submission_special_instructions 'No special instructions were received'
_oxdiff_exptl_absorpt_empirical_details
;
Empirical correction (ABSPACK) includes:
- Absorption correction using spherical harmonics
- Frame scaling
;
_oxdiff_exptl_absorpt_empirical_full_max 3.130
_oxdiff_exptl_absorpt_empirical_full_min 0.585

loop_
_space_group_symop_operation_xyz
'x, y, z'
'-x, y, -z+1/2'
'-x, -y, -z'
'x, -y, z-1/2'

loop_
_atom_site_label
_atom_site_type_symbol
_atom_site_fract_x
_atom_site_fract_y
_atom_site_fract_z
_atom_site_U_iso_or_equiv
_atom_site_adp_type
_atom_site_occupancy
_atom_site_site_symmetry_order
_atom_site_calc_flag
_atom_site_refinement_flags_posn
_atom_site_refinement_flags_adp
_atom_site_refinement_flags_occupancy
_atom_site_disorder_assembly
_atom_site_disorder_group
Zn1 Zn 0.54476(7) 1.12537(5) 0.31633(4) 0.1555(6) Uani 1 1 d . . . . .
Zn2 Zn 0.67546(7) 0.99167(6) 0.54572(5) 0.1526(5) Uani 1 1 d . . . . .
Zn3 Zn 0.72450(8) 0.81821(7) 0.49564(5) 0.1721(6) Uani 1 1 d . . . . .
O1 O 0.500000 1.0615(3) 0.250000 0.153(3) Uani 1 2 d S T P . .
O2 O 0.5703(4) 0.2432(3) 0.2942(3) 0.168(2) Uani 1 1 d . U . . .
O3 O 0.6397(4) 0.1824(3) 0.2331(3) 0.172(2) Uani 1 1 d . U . . .
N1 N 0.6122(4) 0.9057(3) 0.5778(3) 0.1319(19) Uani 1 1 d . . . . .
N2 N 0.6127(4) 1.0595(3) 0.3639(3) 0.150(2) Uani 1 1 d . . . . .
N3 N 0.5254(4) 0.8571(4) 0.6234(3) 0.149(2) Uani 1 1 d . . . . .
N4 N 0.6540(4) 0.9972(4) 0.4550(3) 0.151(2) Uani 1 1 d . . . . .
O4 O 0.7537(4) 0.9155(5) 0.5498(3) 0.197(3) Uani 1 1 d . . . . .
N5 N 0.6616(5) 0.9888(4) 0.2414(3) 0.188(4) Uani 1 1 d . . . . .
H5A H 0.675413 0.963795 0.209273 0.225 Uiso 1 1 calc R . . . .
H5B H 0.639673 1.036923 0.237445 0.225 Uiso 1 1 calc R . . . .
O5 O 0.6982(5) 0.9179(4) 0.1205(4) 0.227(3) Uani 1 1 d D U . . .
N6 N 0.7084(5) 0.8790(4) 0.2999(3) 0.171(3) Uani 1 1 d . . . . .
C1 C 0.6134(6) 0.2493(5) 0.2540(4) 0.165(3) Uani 1 1 d . U . . .
N7 N 0.7075(4) 0.8732(4) 0.4114(3) 0.159(2) Uani 1 1 d . . . . .
O6 O 0.7928(13) 0.731(2) 0.4809(14) 0.313(10) Uani 0.5 1 d D U . A -1
C2 C 0.5643(5) 0.9223(4) 0.6134(4) 0.144(3) Uani 1 1 d . . . . .
H2 H 0.558672 0.977661 0.630447 0.173 Uiso 1 1 calc R . . . .
N8 N 0.4791(6) 0.6657(5) 0.5998(5) 0.229(5) Uani 1 1 d . . . . .
H8A H 0.469724 0.612151 0.590000 0.275 Uiso 1 1 calc R . . . .
H8B H 0.455017 0.694393 0.623562 0.275 Uiso 1 1 calc R . . . .
C3 C 0.6184(5) 1.0593(4) 0.4252(4) 0.157(3) Uani 1 1 d . . . . .
H3 H 0.597785 1.102208 0.447268 0.188 Uiso 1 1 calc R . . . .
N9 N 0.7534(5) 0.7608(5) 0.3545(4) 0.193(3) Uani 1 1 d . . . . .
H9 H 0.766356 0.737248 0.389418 0.232 Uiso 1 1 calc R . . . .
C4 C 0.6540(5) 0.9875(4) 0.3509(4) 0.144(3) Uani 1 1 d . . . . .
C5 C 0.6742(5) 0.9536(4) 0.2966(4) 0.158(3) Uani 1 1 d . . . . .
C6 C 0.6734(4) 0.9493(4) 0.4050(4) 0.140(2) Uani 1 1 d . . . . .
C7 C 0.5317(3) 0.7049(3) 0.5778(3) 0.193(5) Uani 1 1 d . . . . .
N10 N 0.5670(4) 0.6523(2) 0.5399(3) 0.200(4) Uani 1 1 d G . . . .
C8 C 0.6216(3) 0.6860(3) 0.5141(3) 0.205(5) Uani 1 1 d G . . . .
N11 N 0.6410(3) 0.7722(3) 0.5263(3) 0.161(3) Uani 1 1 d G . . . .
C9 C 0.6057(3) 0.8248(2) 0.5642(2) 0.152(3) Uani 1 1 d G . . . .
C10 C 0.5510(3) 0.7911(3) 0.5900(3) 0.153(3) Uani 1 1 d G . . . .
N12 N 0.6489(8) 0.6366(5) 0.4796(5) 0.270(7) Uani 1 1 d . . . . .
H12A H 0.633939 0.584401 0.472596 0.324 Uiso 1 1 calc R . . . .
H12B H 0.682923 0.654062 0.462413 0.324 Uiso 1 1 calc R . . . .
C11 C 0.7197(6) 0.8387(6) 0.3545(4) 0.174(4) Uani 1 1 d . . . . .
N13 N 0.7084(7) 0.6641(6) 0.2733(5) 0.212(3) Uani 1 1 d D U . . .
C12 C 0.7674(8) 0.7186(8) 0.3001(6) 0.214(5) Uani 1 1 d . . . . .
H12C H 0.804747 0.680238 0.308472 0.257 Uiso 1 1 calc R . . . .
H12D H 0.778571 0.762005 0.269839 0.257 Uiso 1 1 calc R . . . .
C13 C 0.6688(5) 0.8590(6) 0.0942(5) 0.235(4) Uani 1 1 d D U . . .
C14 C 0.6927(5) 0.7538(3) 0.1820(3) 0.209(4) Uani 1 1 d D U . . .
H14 H 0.710891 0.800359 0.205231 0.251 Uiso 1 1 calc R . . . .
C15 C 0.6878(5) 0.6713(3) 0.2089(2) 0.194(3) Uani 1 1 d G U . . .
C16 C 0.6605(5) 0.6018(3) 0.1741(3) 0.204(3) Uani 1 1 d G U . . .
C17 C 0.6381(6) 0.6147(4) 0.1125(3) 0.241(4) Uani 1 1 d G U . . .
H17 H 0.619893 0.568159 0.089265 0.289 Uiso 1 1 calc R . . . .
C18 C 0.6430(6) 0.6972(4) 0.0856(3) 0.250(5) Uani 1 1 d DG U . . .
H18 H 0.627999 0.705827 0.044397 0.300 Uiso 1 1 calc R . . . .
C19 C 0.6702(5) 0.7667(3) 0.1204(3) 0.223(4) Uani 1 1 d DG U . . .
C20 C 0.6237(5) 0.4954(3) 0.2501(3) 0.213(3) Uani 1 1 d D U . . .
C21 C 0.6102(4) 0.4103(3) 0.2687(3) 0.201(3) Uani 1 1 d G U . . .
H21 H 0.587622 0.401157 0.303775 0.241 Uiso 1 1 calc R . . . .
C22 C 0.6303(4) 0.3390(2) 0.2349(3) 0.166(3) Uani 1 1 d G U . . .
C23 C 0.6640(4) 0.3527(3) 0.1825(3) 0.177(3) Uani 1 1 d G U . . .
H23 H 0.677489 0.305017 0.159910 0.212 Uiso 1 1 calc R . . . .
C24 C 0.6775(4) 0.4378(3) 0.1639(3) 0.197(3) Uani 1 1 d G U . . .
H24 H 0.700023 0.447022 0.128839 0.236 Uiso 1 1 calc R . . . .
C25 C 0.6573(5) 0.5092(2) 0.1977(3) 0.205(3) Uani 1 1 d G U . . .
N14 N 0.6179(8) 0.5661(6) 0.2865(6) 0.254(4) Uani 1 1 d D U . . .
H14A H 0.579907 0.586553 0.292581 0.305 Uiso 1 1 calc R . . . .
O7 O 0.6362(8) 0.8725(6) 0.0448(5) 0.310(5) Uani 1 1 d D U . . .
O8 O 0.8465(15) 0.787(2) 0.5654(15) 0.403(14) Uani 0.5 1 d D U . A -1
C26 C 0.9502(10) 0.6915(14) 0.5526(10) 0.326(8) Uani 0.5 1 d D U . A -1
H26 H 0.950668 0.732774 0.584306 0.392 Uiso 0.5 1 calc R . . A -1
C27 C 0.8950(9) 0.6823(11) 0.5116(9) 0.326(8) Uani 0.5 1 d DG U . A -1
C28 C 0.8942(9) 0.6206(13) 0.4642(9) 0.322(8) Uani 0.5 1 d DG U . A -1
H28 H 0.857302 0.614465 0.436758 0.386 Uiso 0.5 1 calc R . . A -1
C29 C 0.9486(10) 0.5680(12) 0.4578(9) 0.325(8) Uani 0.5 1 d DG U . A -1
C30 C 1.0038(8) 0.5772(11) 0.4988(9) 0.310(7) Uani 0.5 1 d DG U . A -1
C31 C 1.0046(9) 0.6389(15) 0.5462(11) 0.322(8) Uani 0.5 1 d DG U . A -1
H31 H 1.041490 0.645052 0.573593 0.387 Uiso 0.5 1 calc R . . A -1
C32 C 0.8380(10) 0.7394(14) 0.5198(10) 0.330(9) Uani 0.5 1 d D U . A -1
N15 N 0.9486(14) 0.5069(19) 0.4113(13) 0.378(14) Uani 0.5 1 d D U . A -1
H15A H 0.982470 0.474640 0.407754 0.454 Uiso 0.5 1 calc R . . A -1
H15B H 0.914675 0.500748 0.385748 0.454 Uiso 0.5 1 calc R . . A -1
O9 O 1.2264(8) 0.2867(8) 0.5185(6) 0.180(5) Uani 0.5 1 d D U . A -1
O10 O 1.2241(11) 0.3071(13) 0.4182(7) 0.255(8) Uani 0.5 1 d D U . A -1
C33 C 1.0539(9) 0.5144(12) 0.4816(9) 0.303(7) Uani 0.5 1 d D U . A -1
C34 C 1.0798(11) 0.4710(16) 0.5345(8) 0.278(7) Uani 0.5 1 d DG U . A -1
H34 H 1.064159 0.483423 0.572739 0.334 Uiso 0.5 1 calc R . . A -1
C35 C 1.1289(10) 0.4089(14) 0.5303(7) 0.265(7) Uani 0.5 1 d DG U . A -1
H35 H 1.146180 0.379901 0.565658 0.318 Uiso 0.5 1 calc R . . A -1
C36 C 1.1522(6) 0.3903(8) 0.4731(7) 0.251(6) Uani 0.5 1 d DG U . A -1
C37 C 1.1264(9) 0.4337(14) 0.4202(7) 0.279(7) Uani 0.5 1 d DG U . A -1
H37 H 1.141994 0.421287 0.382009 0.334 Uiso 0.5 1 calc R . . A -1
C38 C 1.0773(10) 0.4958(15) 0.4245(8) 0.293(7) Uani 0.5 1 d DG U . A -1
C39 C 1.2050(8) 0.3232(10) 0.4685(8) 0.227(6) Uani 0.5 1 d D U . A -1
N16 N 1.0391(16) 0.518(3) 0.3725(12) 0.346(12) Uani 0.5 1 d D U . A -1
H16A H 1.045505 0.494249 0.337527 0.415 Uiso 0.5 1 calc R . . A -1
H16B H 1.008530 0.556641 0.374634 0.415 Uiso 0.5 1 calc R . . A -1
C40 C 0.6760(8) 0.6078(9) 0.3156(6) 0.247(4) Uani 1 1 d D U . . .
H40A H 0.706330 0.562646 0.331325 0.297 Uiso 1 1 calc R . . . .
H40B H 0.664111 0.642508 0.350524 0.297 Uiso 1 1 calc R . . . .

loop_
_atom_site_aniso_label
_atom_site_aniso_U_11
_atom_site_aniso_U_22
_atom_site_aniso_U_33
_atom_site_aniso_U_23
_atom_site_aniso_U_13
_atom_site_aniso_U_12
Zn1 0.2899(15) 0.0536(5) 0.1283(7) 0.0045(4) 0.0486(7) 0.0130(6)
Zn2 0.2568(14) 0.0739(6) 0.1290(7) -0.0198(4) 0.0266(7) 0.0092(6)
Zn3 0.2783(16) 0.0965(7) 0.1434(8) -0.0073(6) 0.0297(8) 0.0476(8)
O1 0.299(8) 0.041(2) 0.123(4) 0.000 0.048(5) 0.000
O2 0.297(7) 0.060(2) 0.151(4) 0.006(2) 0.038(4) 0.001(3)
O3 0.309(7) 0.055(2) 0.156(4) 0.007(2) 0.044(4) 0.001(3)
N1 0.227(6) 0.058(3) 0.113(3) -0.010(2) 0.031(4) 0.015(3)
N2 0.282(7) 0.055(3) 0.119(4) 0.005(2) 0.045(4) 0.019(4)
N3 0.272(7) 0.065(3) 0.113(4) -0.006(3) 0.032(4) 0.016(4)
N4 0.249(7) 0.073(3) 0.133(4) -0.010(3) 0.037(4) 0.012(4)
O4 0.292(7) 0.130(5) 0.168(5) -0.014(4) 0.017(5) 0.043(5)
N5 0.359(11) 0.072(3) 0.141(5) 0.009(3) 0.077(6) 0.035(5)
O5 0.403(9) 0.083(3) 0.212(6) 0.020(4) 0.123(5) -0.001(5)
N6 0.304(9) 0.081(4) 0.133(5) 0.006(3) 0.045(5) 0.038(5)
C1 0.283(8) 0.062(3) 0.151(6) 0.012(3) 0.030(5) 0.000(4)
N7 0.264(8) 0.073(3) 0.142(5) -0.004(3) 0.034(5) 0.021(4)
O6 0.329(13) 0.289(18) 0.316(17) -0.001(14) 0.005(12) 0.056(13)
C2 0.242(9) 0.062(4) 0.132(5) 0.005(3) 0.029(6) 0.014(5)
N8 0.386(15) 0.081(4) 0.232(9) -0.047(5) 0.098(9) -0.036(6)
C3 0.283(10) 0.061(4) 0.132(6) 0.011(3) 0.054(6) 0.029(5)
N9 0.340(10) 0.100(4) 0.141(5) -0.010(4) 0.039(6) 0.065(6)
C4 0.238(8) 0.057(3) 0.143(6) 0.011(4) 0.047(5) 0.018(4)
C5 0.296(10) 0.059(3) 0.126(5) 0.002(3) 0.065(6) 0.010(5)
C6 0.227(8) 0.068(4) 0.131(5) -0.012(4) 0.044(5) 0.013(4)
C7 0.360(15) 0.081(5) 0.147(6) -0.023(4) 0.072(8) -0.034(7)
N10 0.335(12) 0.087(4) 0.182(7) -0.053(5) 0.055(7) 0.022(6)
C8 0.343(16) 0.087(5) 0.200(9) -0.038(6) 0.112(10) -0.012(7)
N11 0.278(8) 0.064(3) 0.150(5) -0.014(3) 0.067(5) 0.022(4)
C9 0.248(9) 0.088(5) 0.124(5) -0.008(4) 0.039(5) 0.031(5)
C10 0.281(10) 0.054(3) 0.124(5) -0.019(3) 0.022(6) 0.013(5)
N12 0.505(19) 0.084(4) 0.240(10) -0.066(6) 0.160(11) 0.005(7)
C11 0.301(12) 0.085(5) 0.142(7) -0.013(5) 0.049(7) 0.028(6)
N13 0.358(9) 0.118(5) 0.167(4) 0.014(4) 0.062(5) 0.023(5)
C12 0.344(16) 0.115(7) 0.186(9) -0.012(7) 0.032(10) 0.077(9)
C13 0.446(11) 0.100(4) 0.165(6) 0.031(5) 0.077(6) -0.002(6)
C14 0.375(11) 0.088(4) 0.171(5) 0.023(4) 0.061(6) -0.010(6)
C15 0.361(9) 0.071(3) 0.159(4) 0.009(3) 0.072(6) 0.010(5)
C16 0.377(10) 0.073(3) 0.169(5) 0.015(3) 0.065(6) -0.001(5)
C17 0.415(12) 0.115(5) 0.191(6) 0.024(5) 0.018(8) -0.029(8)
C18 0.432(12) 0.118(5) 0.198(7) 0.029(5) 0.010(8) -0.039(8)
C19 0.417(11) 0.092(4) 0.167(5) 0.020(4) 0.054(7) -0.014(6)
C20 0.367(10) 0.072(3) 0.212(7) 0.006(4) 0.095(6) 0.000(5)
C21 0.342(10) 0.073(3) 0.198(7) 0.005(4) 0.084(7) 0.004(6)
C22 0.297(8) 0.057(3) 0.147(5) -0.002(3) 0.032(5) -0.007(4)
C23 0.309(9) 0.071(3) 0.155(5) 0.000(4) 0.041(5) -0.008(5)
C24 0.351(10) 0.080(3) 0.166(6) 0.000(4) 0.056(6) -0.022(5)
C25 0.364(10) 0.069(3) 0.189(6) 0.016(4) 0.072(6) -0.003(5)
N14 0.414(10) 0.116(5) 0.240(8) -0.034(5) 0.079(7) -0.025(6)
O7 0.542(14) 0.144(7) 0.240(8) 0.053(6) -0.001(8) -0.015(8)
O8 0.39(2) 0.41(2) 0.40(2) -0.112(19) -0.040(18) 0.11(2)
C26 0.329(12) 0.314(14) 0.331(14) -0.040(11) 0.001(10) 0.061(10)
C27 0.328(11) 0.314(13) 0.333(13) -0.027(10) -0.001(9) 0.061(10)
C28 0.315(11) 0.316(14) 0.329(14) -0.026(11) -0.007(10) 0.061(10)
C29 0.323(11) 0.322(14) 0.327(13) -0.031(11) -0.003(9) 0.066(10)
C30 0.315(10) 0.300(12) 0.313(11) -0.011(9) 0.006(8) 0.069(9)
C31 0.325(11) 0.315(14) 0.324(13) -0.026(11) 0.003(10) 0.061(11)
C32 0.335(12) 0.318(15) 0.334(15) -0.033(12) -0.003(11) 0.066(11)
N15 0.39(2) 0.37(2) 0.36(2) -0.075(19) -0.027(18) 0.10(2)
O9 0.294(13) 0.086(6) 0.169(7) -0.008(6) 0.072(8) 0.024(7)
O10 0.360(19) 0.223(16) 0.190(8) 0.060(10) 0.073(10) 0.091(13)
C33 0.316(11) 0.289(12) 0.306(10) 0.009(9) 0.027(9) 0.062(9)
C34 0.294(13) 0.269(14) 0.274(10) -0.017(11) 0.042(10) 0.061(10)
C35 0.296(13) 0.256(14) 0.245(9) -0.020(10) 0.042(10) 0.056(10)
C36 0.301(12) 0.229(12) 0.226(9) 0.006(9) 0.030(9) 0.066(9)
C37 0.325(13) 0.251(13) 0.259(10) 0.032(10) 0.016(9) 0.067(10)
C38 0.325(13) 0.268(13) 0.284(9) 0.022(10) 0.007(9) 0.077(10)
C39 0.296(13) 0.194(12) 0.198(8) 0.041(8) 0.068(8) 0.041(9)
N16 0.39(2) 0.33(3) 0.313(11) 0.027(19) -0.024(15) 0.12(2)
C40 0.418(11) 0.160(8) 0.171(7) 0.004(5) 0.068(7) -0.036(7)

loop_
_atom_type_symbol
_atom_type_description
_atom_type_scat_dispersion_real
_atom_type_scat_dispersion_imag
_atom_type_scat_source
C C 0.0181 0.0091 'International Tables Vol C Tables 4.2.6.8 and 6.1.1.4'
H H 0.0000 0.0000 'International Tables Vol C Tables 4.2.6.8 and 6.1.1.4'
N N 0.0311 0.0180 'International Tables Vol C Tables 4.2.6.8 and 6.1.1.4'
O O 0.0492 0.0322 'International Tables Vol C Tables 4.2.6.8 and 6.1.1.4'
Zn Zn -1.5491 0.6778 'International Tables Vol C Tables 4.2.6.8 and 6.1.1.4'

loop_
_geom_angle_atom_site_label_1
_geom_angle_atom_site_label_2
_geom_angle_atom_site_label_3
_geom_angle
_geom_angle_site_symmetry_1
_geom_angle_site_symmetry_3
_geom_angle_publ_flag
O1 Zn1 O2 114.1(2) . 1_565 ?
O1 Zn1 N2 114.8(2) . . ?
O1 Zn1 N3 103.0(2) . 3_676 ?
O2 Zn1 N2 114.2(3) 1_565 . ?
O2 Zn1 N3 104.9(3) 1_565 3_676 ?
N2 Zn1 N3 104.0(3) . 3_676 ?
N1 Zn2 Zn3 78.45(17) . . ?
N1 Zn2 O5 105.4(3) . 4_576 ?
N1 Zn2 C13 112.8(2) . 4_576 ?
N1 Zn2 O7 111.5(5) . 4_576 ?
N4 Zn2 Zn3 74.83(17) . . ?
N4 Zn2 N1 105.7(3) . . ?
N4 Zn2 O5 137.6(3) . 4_576 ?
N4 Zn2 C13 111.1(3) . 4_576 ?
N4 Zn2 O7 84.2(3) . 4_576 ?
O4 Zn2 Zn3 38.7(2) . . ?
O4 Zn2 N1 98.5(3) . . ?
O4 Zn2 N4 100.7(3) . . ?
O4 Zn2 O5 102.3(3) . 4_576 ?
O4 Zn2 C13 125.6(4) . 4_576 ?
O4 Zn2 O7 147.1(5) . 4_576 ?
O5 Zn2 Zn3 139.7(3) 4_576 . ?
O5 Zn2 C13 28.5(3) 4_576 4_576 ?
O5 Zn2 O7 57.8(3) 4_576 4_576 ?
C13 Zn2 Zn3 163.9(2) 4_576 . ?
O7 Zn2 Zn3 158.7(3) 4_576 . ?
O7 Zn2 C13 29.4(3) 4_576 4_576 ?
O4 Zn3 Zn2 39.3(2) . . ?
O4 Zn3 N7 104.6(3) . . ?
O4 Zn3 N11 107.1(3) . . ?
N7 Zn3 Zn2 85.66(17) . . ?
N7 Zn3 N11 110.6(3) . . ?
O6 Zn3 Zn2 153.7(8) . . ?
O6 Zn3 O4 114.8(8) . . ?
O6 Zn3 N7 102.0(10) . . ?
O6 Zn3 N11 116.9(12) . . ?
N11 Zn3 Zn2 82.50(12) . . ?
Zn1 O1 Zn1 118.8(3) . 2_655 ?
C1 O2 Zn1 116.5(5) . 1_545 ?
C2 N1 Zn2 127.5(5) . . ?
C9 N1 Zn2 127.7(5) . . ?
C9 N1 C2 104.5(6) . . ?
C3 N2 Zn1 122.4(5) . . ?
C3 N2 C4 100.9(6) . . ?
C4 N2 Zn1 134.7(5) . . ?
C2 N3 Zn1 118.8(5) . 3_676 ?
C2 N3 C10 101.8(7) . . ?
C10 N3 Zn1 139.2(5) . 3_676 ?
C3 N4 Zn2 125.5(5) . . ?
C3 N4 C6 100.1(7) . . ?
C6 N4 Zn2 134.1(6) . . ?
Zn3 O4 Zn2 102.0(4) . . ?
C13 O5 Zn2 92.8(7) . 4_575 ?
C5 N6 C11 119.4(7) . . ?
O2 C1 C22 116.3(7) . . ?
O3 C1 O2 121.6(7) . . ?
O3 C1 C22 122.1(9) . . ?
C6 N7 Zn3 119.9(5) . . ?
C6 N7 C11 111.2(7) . . ?
C11 N7 Zn3 128.4(5) . . ?
C32 O6 Zn3 109.3(15) . . ?
N3 C2 N1 116.5(7) . . ?
N2 C3 N4 119.3(6) . . ?
C11 N9 C12 122.4(8) . . ?
C5 C4 N2 132.8(8) . . ?
C6 C4 N2 107.6(6) . . ?
C6 C4 C5 119.7(7) . . ?
N5 C5 N6 117.3(7) . . ?
N5 C5 C4 124.9(7) . . ?
N6 C5 C4 117.8(7) . . ?
N7 C6 N4 123.1(7) . . ?
C4 C6 N4 111.7(7) . . ?
C4 C6 N7 125.2(6) . . ?
N8 C7 N10 115.0(4) . . ?
N8 C7 C10 125.0(4) . . ?
N10 C7 C10 120.0 . . ?
C7 N10 C8 120.0 . . ?
N10 C8 N11 120.0 . . ?
N12 C8 N10 116.1(7) . . ?
N12 C8 N11 123.8(7) . . ?
C8 N11 Zn3 120.3(2) . . ?
C9 N11 Zn3 119.5(2) . . ?
C9 N11 C8 120.0 . . ?
N1 C9 N11 130.0(5) . . ?
N1 C9 C10 109.8(5) . . ?
N11 C9 C10 120.0 . . ?
N3 C10 C7 132.6(5) . . ?
N3 C10 C9 107.4(5) . . ?
C9 C10 C7 120.0 . . ?
N6 C11 N7 125.8(7) . . ?
N6 C11 N9 116.6(7) . . ?
N9 C11 N7 117.0(8) . . ?
C15 N13 C12 119.2(9) . . ?
C15 N13 C40 123.1(12) . . ?
C40 N13 C12 117.7(11) . . ?
N9 C12 N13 111.0(12) . . ?
O5 C13 Zn2 58.6(5) . 4_575 ?
O5 C13 C19 121.4(9) . . ?
O5 C13 O7 120.4(10) . . ?
C19 C13 Zn2 174.7(5) . 4_575 ?
O7 C13 Zn2 62.1(6) . 4_575 ?
O7 C13 C19 118.2(9) . . ?
C15 C14 C19 120.0 . . ?
C14 C15 N13 116.9(6) . . ?
C16 C15 N13 123.0(6) . . ?
C16 C15 C14 120.0 . . ?
C15 C16 C25 123.9(5) . . ?
C17 C16 C15 120.0 . . ?
C17 C16 C25 116.0(5) . . ?
C16 C17 C18 120.0 . . ?
C19 C18 C17 120.0 . . ?
C14 C19 C13 119.1(5) . . ?
C18 C19 C13 120.5(5) . . ?
C18 C19 C14 120.0 . . ?
C21 C20 C25 120.0 . . ?
N14 C20 C21 123.1(6) . . ?
N14 C20 C25 115.5(6) . . ?
C20 C21 C22 120.0 . . ?
C21 C22 C1 119.2(5) . . ?
C23 C22 C1 120.7(5) . . ?
C23 C22 C21 120.0 . . ?
C22 C23 C24 120.0 . . ?
C23 C24 C25 120.0 . . ?
C20 C25 C16 117.1(5) . . ?
C24 C25 C16 122.1(5) . . ?
C24 C25 C20 120.0 . . ?
C20 N14 C40 119.8(13) . . ?
C13 O7 Zn2 88.5(7) . 4_575 ?
C27 C26 C31 120.0 . . ?
C26 C27 C32 118.5(7) . . ?
C28 C27 C26 120.0 . . ?
C28 C27 C32 121.5(7) . . ?
C27 C28 C29 120.0 . . ?
C30 C29 C28 120.0 . . ?
N15 C29 C28 120.7(8) . . ?
N15 C29 C30 119.3(8) . . ?
C29 C30 C31 120.0 . . ?
C29 C30 C33 109.0(14) . . ?
C31 C30 C33 131.0(14) . . ?
C30 C31 C26 120.0 . . ?
O6 C32 O8 132.6(15) . . ?
O6 C32 C27 115.1(11) . . ?
O8 C32 C27 112.3(11) . . ?
C34 C33 C30 109.2(11) . . ?
C34 C33 C38 120.0 . . ?
C38 C33 C30 130.7(11) . . ?
C33 C34 C35 120.0 . . ?
C36 C35 C34 120.0 . . ?
C35 C36 C37 120.0 . . ?
C35 C36 C39 120.0(7) . . ?
C37 C36 C39 120.0(7) . . ?
C36 C37 C38 120.0 . . ?
C37 C38 C33 120.0 . . ?
N16 C38 C33 117.8(9) . . ?
N16 C38 C37 119.3(9) . . ?
O9 C39 C36 116.6(12) . . ?
O10 C39 O9 124.4(17) . . ?
O10 C39 C36 119.1(13) . . ?
N14 C40 N13 112.7(12) . . ?

loop_
_geom_bond_atom_site_label_1
_geom_bond_atom_site_label_2
_geom_bond_distance
_geom_bond_site_symmetry_2
_geom_bond_publ_flag
Zn1 O1 1.908(3) . ?
Zn1 O2 1.939(5) 1_565 ?
Zn1 N2 1.945(7) . ?
Zn1 N3 2.035(7) 3_676 ?
Zn2 Zn3 3.0538(14) . ?
Zn2 N1 2.006(7) . ?
Zn2 N4 1.980(7) . ?
Zn2 O4 1.977(7) . ?
Zn2 O5 2.146(7) 4_576 ?
Zn2 C13 2.510(9) 4_576 ?
Zn2 O7 2.218(10) 4_576 ?
Zn3 O4 1.953(7) . ?
Zn3 N7 2.012(7) . ?
Zn3 O6 1.98(3) . ?
Zn3 N11 2.013(5) . ?
O2 C1 1.292(11) . ?
O3 C1 1.254(10) . ?
N1 C2 1.322(10) . ?
N1 C9 1.269(6) . ?
N2 C3 1.323(9) . ?
N2 C4 1.428(9) . ?
N3 C2 1.303(10) . ?
N3 C10 1.368(6) . ?
N4 C3 1.330(10) . ?
N4 C6 1.389(9) . ?
N5 C5 1.316(10) . ?
O5 C13 1.200(11) . ?
N6 C5 1.335(10) . ?
N6 C11 1.334(11) . ?
C1 C22 1.476(8) . ?
N7 C6 1.355(9) . ?
N7 C11 1.379(10) . ?
O6 C32 1.210(9) . ?
N8 C7 1.352(11) . ?
N9 C11 1.372(11) . ?
N9 C12 1.391(13) . ?
C4 C5 1.377(10) . ?
C4 C6 1.338(11) . ?
C7 N10 1.3900 . ?
C7 C10 1.3900 . ?
N10 C8 1.3900 . ?
C8 N11 1.3900 . ?
C8 N12 1.226(8) . ?
N11 C9 1.3900 . ?
C9 C10 1.3900 . ?
N13 C12 1.544(17) . ?
N13 C15 1.429(12) . ?
N13 C40 1.452(13) . ?
C13 C19 1.513(10) . ?
C13 O7 1.233(11) . ?
C14 C15 1.3900 . ?
C14 C19 1.3900 . ?
C15 C16 1.3900 . ?
C16 C17 1.3900 . ?
C16 C25 1.501(5) . ?
C17 C18 1.3900 . ?
C18 C19 1.3900 . ?
C20 C21 1.3900 . ?
C20 C25 1.3900 . ?
C20 N14 1.344(9) . ?
C21 C22 1.3900 . ?
C22 C23 1.3900 . ?
C23 C24 1.3900 . ?
C24 C25 1.3900 . ?
N14 C40 1.450(14) . ?
O8 C32 1.223(9) . ?
C26 C27 1.3900 . ?
C26 C31 1.3900 . ?
C27 C28 1.3900 . ?
C27 C32 1.479(17) . ?
C28 C29 1.3900 . ?
C29 C30 1.3900 . ?
C29 N15 1.369(19) . ?
C30 C31 1.3900 . ?
C30 C33 1.473(12) . ?
O9 C39 1.265(15) . ?
O10 C39 1.211(15) . ?
C33 C34 1.3900 . ?
C33 C38 1.3900 . ?
C34 C35 1.3900 . ?
C35 C36 1.3900 . ?
C36 C37 1.3900 . ?
C36 C39 1.498(16) . ?
C37 C38 1.3900 . ?
C38 N16 1.364(18) . ?

loop_
_smtbx_masks_void_nr
_smtbx_masks_void_average_x
_smtbx_masks_void_average_y
_smtbx_masks_void_average_z
_smtbx_masks_void_volume
_smtbx_masks_void_count_electrons
_smtbx_masks_void_content
1 -0.707 -0.974 -0.851 3620.6 870.2 ?
